data_7711892
loop_
_publ_author_name
'Fernando, Selwin'
'Landrini, Martina'
'Macchioni, Alceo'
'Hughes, David L.'
'Budzelaar, Peter H. M.'
'Rocchigiani, Luca'

_publ_section_title
;
 Tweaking the bridge in metallocene Zr(IV)/W(IV) bimetallic hydrides.
;
_journal_issue 2
_journal_name_full 'Dalton transactions (Cambridge, England : 2003)'
_journal_page_first 394
_journal_page_last 408
_journal_paper_doi 10.1039/d2dt03833a
_journal_volume 52
_journal_year 2023
_chemical_formula_moiety 'C23 H30 P W Zr, C24 B F20'
_chemical_formula_sum 'C47 H30 B F20 P W Zr'
_chemical_formula_weight 1291.56
_space_group_crystal_system triclinic
_space_group_IT_number 2
_space_group_name_Hall '-P 1'
_space_group_name_H-M_alt 'P -1'
_atom_sites_solution_hydrogens mixed
_audit_update_record
;
2022-12-06 deposited with the CCDC.	2022-12-08 downloaded from the CCDC.
;
_cell_angle_alpha 98.483(3)
_cell_angle_beta 107.679(3)
_cell_angle_gamma 115.933(3)
_cell_formula_units_Z 4
_cell_length_a 16.6914(18)
_cell_length_b 17.9195(19)
_cell_length_c 18.449(2)
_cell_measurement_reflns_used 9763
_cell_measurement_temperature 123.(2)
_cell_measurement_theta_max 28.2876
_cell_measurement_theta_min 2.3803
_cell_volume 4467.9(9)
_computing_cell_refinement 'SAINT V8.38A (Bruker AXS Inc., 2017)'
_computing_data_collection 'Bruker Instrument Service vV6.2.10'
_computing_data_reduction 'SAINT V8.38A (Bruker AXS Inc., 2017)'
_computing_molecular_graphics 'shelXle (C.B. Huebschle, rev 924)'
_computing_publication_material 'Olex2 1.5 (Dolomanov et al., 2009)'
_computing_structure_refinement 'SHELXL-2018/3 (Sheldrick, 2018)'
_computing_structure_solution 'SHELXT 2014/5 (Sheldrick, 2014)'
_diffrn_ambient_temperature 123.(2)
_diffrn_detector_area_resol_mean 7.3910
_diffrn_measured_fraction_theta_full 0.989
_diffrn_measured_fraction_theta_max 0.989
_diffrn_measurement_device_type 'Bruker d8 Venture'
_diffrn_measurement_method 'omega- and phi-scans'
_diffrn_radiation_monochromator 'multilayer optics'
_diffrn_radiation_type Mo-Ka
_diffrn_radiation_wavelength 0.71073
_diffrn_reflns_av_R_equivalents 0.0242
_diffrn_reflns_av_unetI/netI 0.0236
_diffrn_reflns_limit_h_max 21
_diffrn_reflns_limit_h_min -20
_diffrn_reflns_limit_k_max 23
_diffrn_reflns_limit_k_min -23
_diffrn_reflns_limit_l_max 23
_diffrn_reflns_limit_l_min -23
_diffrn_reflns_number 63721
_diffrn_reflns_theta_full 27.48
_diffrn_reflns_theta_max 27.48
_diffrn_reflns_theta_min 2.23
_diffrn_source 'Incoatec ImuS3.0 microfocus sealed-tube'
_exptl_absorpt_coefficient_mu 2.961
_exptl_absorpt_correction_T_max 0.7457
_exptl_absorpt_correction_T_min 0.4656
_exptl_absorpt_correction_type multi-scan
_exptl_absorpt_process_details
;
SADABS-2016/2 - Bruker AXS area detector scaling and absorption correction
;
_exptl_crystal_colour 'clear intense red-orange'
_exptl_crystal_density_diffrn 1.920
_exptl_crystal_density_method 'not measured'
_exptl_crystal_description Plate
_exptl_crystal_F_000 2504
_exptl_crystal_size_max 0.500
_exptl_crystal_size_mid 0.500
_exptl_crystal_size_min 0.280
_refine_diff_density_max 3.524
_refine_diff_density_min -2.634
_refine_ls_extinction_method none
_refine_ls_goodness_of_fit_ref 1.056
_refine_ls_hydrogen_treatment mixed
_refine_ls_matrix_type full
_refine_ls_number_parameters 1297
_refine_ls_number_reflns 20278
_refine_ls_number_restraints 0
_refine_ls_restrained_S_all 1.056
_refine_ls_R_factor_all 0.0278
_refine_ls_R_factor_gt 0.0264
_refine_ls_shift/su_max 0.003
_refine_ls_shift/su_mean 0.000
_refine_ls_structure_factor_coef Fsqd
_refine_ls_weighting_details 'w=1/[\s^2^(Fo^2^)+(0.0167P)^2^+12.6408P] where P=(Fo^2^+2Fc^2^)/3'
_refine_ls_weighting_scheme calc
_refine_ls_wR_factor_gt 0.0619
_refine_ls_wR_factor_ref 0.0626
_reflns_number_gt 19435
_reflns_number_total 20278
_reflns_threshold_expression 'I > 2\s(I)'
_cod_data_source_file d2dt03833a3.cif
_cod_data_source_block ZrCp2WCp2H2PMe3
_cod_depositor_comments
;
The following automatic conversions were performed:

data item '_exptl_absorpt_correction_type' value 'Multi-Scan' was
changed to 'multi-scan' in accordance with the
/home/data/users/saulius/crontab/automatic-downloads/rss-feeds/RSC/lib/dictionaries/cif_core.dic
dictionary named 'cif_core.dic' version 2.4.2 last updated on
2011-04-26.

Automatic conversion script
Id: cif_fix_values 7556 2019-12-06 15:28:31Z antanas 

 Adding full bibliography for 7711889--7711894.cif.

2024-10-08
Z value and formula fixed to values more according to usual
chemical conventions.                 miguel
;
_cod_original_formula_sum 'C94 H60 B2 F40 P2 W2 Zr2'
_cod_original_formula_weight 2583.12
_cod_original_formula_moiety '2(C23 H30 P W Zr), 2(C24 B F20)'
_cod_original_formula_units_Z 2
_cod_original_cell_volume 4467.9(8)
_cod_database_code 7711892

loop_
_space_group_symop_operation_xyz
'x, y, z'
'-x, -y, -z'

loop_
_atom_site_type_symbol
_atom_site_label
_atom_site_fract_x
_atom_site_fract_y
_atom_site_fract_z
_atom_site_U_iso_or_equiv
_atom_site_adp_type
_atom_site_calc_flag
_atom_site_refinement_flags_adp
_atom_site_refinement_flags_occupancy
_atom_site_refinement_flags_posn
_atom_site_occupancy
_atom_site_disorder_assembly
_atom_site_disorder_group
W W1 0.96136(2) 0.45800(2) 0.16265(2) 0.01506(3) Uani d . . . 1 . .
C C43 1.1391(3) 0.8608(2) 0.7906(2) 0.0320(8) Uani d . . . 1 . .
H H43 1.200013 0.872715 0.834803 0.038 Uiso calc U . R 1 . .
F F1 0.80311(13) 0.69464(12) 0.29228(12) 0.0277(4) Uani d . . . 1 . .
B B1 0.6826(2) 0.5540(2) 0.3353(2) 0.0160(6) Uani d . . . 1 . .
P P1 1.30321(5) 0.67565(5) 0.38724(4) 0.01665(14) Uani d . . . 1 . .
Zr Zr1 1.20553(2) 0.52844(2) 0.25775(2) 0.01325(5) Uani d . . . 1 . .
W W2 1.21197(2) 1.13875(2) 0.84467(2) 0.02010(3) Uani d . . . 1 . .
C C39 1.0742(3) 0.8868(2) 0.8001(3) 0.0362(8) Uani d . . . 1 . .
H H39 1.081157 0.920924 0.851973 0.043 Uiso calc U . R 1 . .
B B2 0.2598(2) -0.0480(2) 0.16182(19) 0.0149(6) Uani d . . . 1 . .
F F2 0.99668(14) 0.77542(13) 0.33783(13) 0.0361(5) Uani d . . . 1 . .
P P2 1.28470(6) 0.93596(5) 0.68903(5) 0.02014(15) Uani d . . . 1 . .
Zr Zr2 1.13091(2) 0.95085(2) 0.69823(2) 0.01941(6) Uani d . . . 1 . .
F F7 0.76312(15) 0.75747(14) 0.59594(12) 0.0352(5) Uani d . . . 1 . .
C C34 1.0497(3) 1.0174(3) 0.6129(2) 0.0362(8) Uani d . . . 1 . .
H H34 1.028095 1.057129 0.632933 0.043 Uiso calc U . R 1 . .
F F6 0.75364(14) 0.62031(12) 0.50645(11) 0.0263(4) Uani d . . . 1 . .
C C35 1.1379(3) 1.0453(3) 0.6079(2) 0.0430(10) Uani d . . . 1 . .
H H35 1.189941 1.107959 0.622992 0.052 Uiso calc U . R 1 . .
F F5 0.82441(14) 0.51217(12) 0.45033(11) 0.0273(4) Uani d . . . 1 . .
C C42 1.0959(3) 0.8031(2) 0.7105(3) 0.0377(9) Uani d . . . 1 . .
H H42 1.120303 0.766711 0.689162 0.045 Uiso calc U . R 1 . .
F F8 0.69042(17) 0.85111(13) 0.52413(14) 0.0415(5) Uani d . . . 1 . .
C C38 0.9911(3) 0.9283(3) 0.5771(2) 0.0469(11) Uani d . . . 1 . .
H H38 0.920007 0.892855 0.564996 0.056 Uiso calc U . R 1 . .
F F9 0.61051(16) 0.80362(13) 0.36063(14) 0.0347(5) Uani d . . . 1 . .
C C37 1.0445(5) 0.8985(3) 0.5480(2) 0.0711(19) Uani d . . . 1 . .
H H37 1.017581 0.838365 0.51114 0.085 Uiso calc U . R 1 . .
F F10 0.60472(13) 0.67104(11) 0.27042(11) 0.0242(4) Uani d . . . 1 . .
C C36 1.1359(4) 0.9733(5) 0.5667(3) 0.0655(17) Uani d . . . 1 . .
H H36 1.185743 0.97489 0.546573 0.079 Uiso calc U . R 1 . .
F F14 0.64254(15) 0.45541(16) 0.04631(12) 0.0383(5) Uani d . . . 1 . .
C C30 1.0660(3) 1.1160(2) 0.8521(2) 0.0328(8) Uani d . . . 1 . .
H H30 0.99893 1.065126 0.816418 0.039 Uiso calc U . R 1 . .
F F13 0.44823(14) 0.40292(13) -0.01239(11) 0.0306(4) Uani d . . . 1 . .
C C45 1.3800(3) 1.0305(2) 0.6803(2) 0.0285(7) Uani d . . . 1 . .
H H45B 1.429344 1.017404 0.674545 0.043 Uiso calc U . R 1 . .
H H45A 1.410856 1.081262 0.728681 0.043 Uiso calc U . R 1 . .
H H45C 1.35113 1.043917 0.632917 0.043 Uiso calc U . R 1 . .
F F12 0.36858(13) 0.42447(12) 0.09065(12) 0.0277(4) Uani d . . . 1 . .
C C46 1.2616(3) 0.8482(2) 0.6067(2) 0.0404(9) Uani d . . . 1 . .
H H46C 1.234046 0.855905 0.555215 0.061 Uiso calc U . R 1 . .
H H46A 1.21509 0.791239 0.60735 0.061 Uiso calc U . R 1 . .
H H46B 1.323108 0.850313 0.613228 0.061 Uiso calc U . R 1 . .
F F11 0.47916(12) 0.49854(11) 0.24998(11) 0.0202(3) Uani d . . . 1 . .
C C44 1.3548(3) 0.9206(2) 0.7765(2) 0.0301(7) Uani d . . . 1 . .
H H44A 1.313788 0.863526 0.780427 0.045 Uiso calc U . R 1 . .
H H44C 1.37612 0.967411 0.82526 0.045 Uiso calc U . R 1 . .
H H44B 1.412222 0.922734 0.770923 0.045 Uiso calc U . R 1 . .
F F16 0.54046(13) 0.50309(12) 0.41805(12) 0.0264(4) Uani d . . . 1 . .
C C33 1.2159(3) 1.2060(3) 0.9585(2) 0.0396(9) Uani d . . . 1 . .
H H33 1.270908 1.230988 1.01293 0.048 Uiso calc U . R 1 . .
F F15 0.75315(13) 0.52674(14) 0.20213(11) 0.0298(4) Uani d . . . 1 . .
C C29 1.1316(3) 1.1201(3) 0.9260(3) 0.0439(10) Uani d . . . 1 . .
H H29 1.117215 1.074362 0.953052 0.053 Uiso calc U . R 1 . .
F F19 0.59728(16) 0.24278(12) 0.30016(13) 0.0365(5) Uani d . . . 1 . .
C C24 1.2770(2) 1.0659(2) 0.79671(18) 0.0204(6) Uani d . . . 1 . .
F F18 0.46420(16) 0.21116(12) 0.36565(13) 0.0387(5) Uani d . . . 1 . .
C C31 1.1103(3) 1.1972(2) 0.8408(2) 0.0290(7) Uani d . . . 1 . .
H H31 1.080295 1.213764 0.794903 0.035 Uiso calc U . R 1 . .
F F17 0.44028(15) 0.34473(13) 0.42588(13) 0.0363(5) Uani d . . . 1 . .
C C32 1.2038(3) 1.2530(2) 0.9052(2) 0.0348(8) Uani d . . . 1 . .
H H32 1.248713 1.316462 0.914968 0.042 Uiso calc U . R 1 . .
C C25 1.3271(2) 1.1532(2) 0.7942(2) 0.0276(7) Uani d . . . 1 . .
H H25 1.3266 1.167915 0.743894 0.033 Uiso calc U . R 1 . .
F F20 0.69830(14) 0.40143(12) 0.28972(12) 0.0274(4) Uani d . . . 1 . .
C C26 1.3758(3) 1.2160(2) 0.8719(2) 0.0361(9) Uani d . . . 1 . .
H H26 1.417508 1.281024 0.886272 0.043 Uiso calc U . R 1 . .
F F21 0.42654(13) 0.09042(12) 0.12799(11) 0.0266(4) Uani d . . . 1 . .
C C27 1.3614(3) 1.1684(3) 0.9265(2) 0.0359(8) Uani d . . . 1 . .
H H27 1.392462 1.194492 0.986561 0.043 Uiso calc U . R 1 . .
F F22 0.46540(15) 0.25357(12) 0.14146(12) 0.0341(5) Uani d . . . 1 . .
C C28 1.3022(2) 1.0766(2) 0.88169(19) 0.0283(7) Uani d . . . 1 . .
H H28 1.285518 1.027945 0.905212 0.034 Uiso calc U . R 1 . .
F F23 0.36116(17) 0.31457(12) 0.19179(13) 0.0375(5) Uani d . . . 1 . .
C C12 1.2258(2) 0.6194(2) 0.16522(19) 0.0236(6) Uani d . . . 1 . .
H H12 1.191 0.652009 0.150745 0.028 Uiso calc U . R 1 . .
F F24 0.21272(15) 0.20578(12) 0.22639(12) 0.0298(4) Uani d . . . 1 . .
C C13 1.3203(2) 0.65535(19) 0.22496(19) 0.0216(6) Uani d . . . 1 . .
H H13 1.363517 0.717764 0.261276 0.026 Uiso calc U . R 1 . .
F F25 0.16654(13) 0.03982(11) 0.20706(11) 0.0230(4) Uani d . . . 1 . .
C C14 1.3479(2) 0.5912(2) 0.2197(2) 0.0253(7) Uani d . . . 1 . .
H H14 1.414472 0.601205 0.250243 0.03 Uiso calc U . R 1 . .
F F26 0.26360(13) -0.05168(12) 0.00557(10) 0.0252(4) Uani d . . . 1 . .
C C15 1.2717(3) 0.5168(2) 0.1544(2) 0.0290(7) Uani d . . . 1 . .
H H15 1.275102 0.464947 0.130698 0.035 Uiso calc U . R 1 . .
F F27 0.34137(15) -0.12156(14) -0.06828(11) 0.0330(4) Uani d . . . 1 . .
C C11 1.1957(2) 0.5330(2) 0.12020(19) 0.0279(7) Uani d . . . 1 . .
H H11 1.136605 0.494925 0.068337 0.033 Uiso calc U . R 1 . .
F F28 0.42583(14) -0.20845(14) 0.00060(12) 0.0331(5) Uani d . . . 1 . .
C C20 1.1874(2) 0.4528(2) 0.3621(2) 0.0248(6) Uani d . . . 1 . .
H H20 1.163394 0.465 0.403287 0.03 Uiso calc U . R 1 . .
F F29 0.43617(14) -0.21806(12) 0.14927(11) 0.0269(4) Uani d . . . 1 . .
C C16 1.1305(2) 0.3861(2) 0.2876(2) 0.0270(7) Uani d . . . 1 . .
H H16 1.05883 0.342877 0.266567 0.032 Uiso calc U . R 1 . .
C C19 1.2867(2) 0.4904(2) 0.3743(2) 0.0249(6) Uani d . . . 1 . .
H H19 1.344445 0.533555 0.425544 0.03 Uiso calc U . R 1 . .
F F30 0.36546(13) -0.14477(11) 0.22657(10) 0.0200(3) Uani d . . . 1 . .
F F31 0.11570(13) -0.02488(12) 0.02994(11) 0.0268(4) Uani d . . . 1 . .
F F32 -0.06497(14) -0.14851(14) -0.06812(11) 0.0333(4) Uani d . . . 1 . .
C C17 1.1929(3) 0.3830(2) 0.2519(2) 0.0287(7) Uani d . . . 1 . .
H H17 1.173186 0.336378 0.202013 0.034 Uiso calc U . R 1 . .
F F33 -0.14629(14) -0.31135(13) -0.05289(12) 0.0352(5) Uani d . . . 1 . .
C C22 1.2865(2) 0.76731(19) 0.37210(19) 0.0230(6) Uani d . . . 1 . .
H H22C 1.303792 0.782967 0.328094 0.034 Uiso calc U . R 1 . .
H H22B 1.32869 0.817975 0.421628 0.034 Uiso calc U . R 1 . .
H H22A 1.217948 0.750102 0.358472 0.034 Uiso calc U . R 1 . .
F F34 -0.03595(14) -0.34845(11) 0.06259(12) 0.0314(4) Uani d . . . 1 . .
F F35 0.15023(13) -0.22650(11) 0.15892(11) 0.0218(4) Uani d . . . 1 . .
C C21 1.2708(2) 0.6611(2) 0.47204(18) 0.0239(6) Uani d . . . 1 . .
H H21A 1.200094 0.636312 0.454171 0.036 Uiso calc U . R 1 . .
H H21B 1.305759 0.718043 0.514433 0.036 Uiso calc U . R 1 . .
H H21C 1.289055 0.621051 0.493119 0.036 Uiso calc U . R 1 . .
C C23 1.4365(2) 0.7284(2) 0.4336(2) 0.0255(6) Uani d . . . 1 . .
H H23C 1.454607 0.684929 0.445432 0.038 Uiso calc U . R 1 . .
H H23A 1.463218 0.775729 0.483676 0.038 Uiso calc U . R 1 . .
H H23B 1.463246 0.752732 0.396509 0.038 Uiso calc U . R 1 . .
F F36 0.13186(13) -0.11001(11) 0.25814(11) 0.0242(4) Uani d . . . 1 . .
F F37 0.20141(16) -0.06945(14) 0.41689(12) 0.0343(5) Uani d . . . 1 . .
C C6 0.8979(2) 0.3149(2) 0.0791(2) 0.0295(7) Uani d . . . 1 . .
H H6 0.93687 0.286393 0.074744 0.035 Uiso calc U . R 1 . .
F F38 0.39760(16) 0.02816(14) 0.50981(11) 0.0343(5) Uani d . . . 1 . .
F F39 0.52461(13) 0.08429(12) 0.43815(11) 0.0283(4) Uani d . . . 1 . .
C C9 0.8015(2) 0.3574(2) 0.1166(2) 0.0272(7) Uani d . . . 1 . .
H H9 0.7562 0.359678 0.140814 0.033 Uiso calc U . R 1 . .
C C40 0.9918(3) 0.8475(3) 0.7258(3) 0.0425(10) Uani d . . . 1 . .
H H40 0.930221 0.848605 0.716752 0.051 Uiso calc U . R 1 . .
F F3 1.10505(13) 0.72439(15) 0.43682(13) 0.0388(5) Uani d . . . 1 . .
C C10 0.8538(2) 0.3118(2) 0.1336(2) 0.0299(7) Uani d . . . 1 . .
H H10 0.852442 0.278034 0.172267 0.036 Uiso calc U . R 1 . .
C C18 1.2905(3) 0.4468(2) 0.3065(2) 0.0292(7) Uani d . . . 1 . .
H H18 1.351044 0.453336 0.301569 0.035 Uiso calc U . R 1 . .
F F40 0.45724(12) 0.04517(11) 0.27922(10) 0.0201(3) Uani d . . . 1 . .
C C8 0.8166(2) 0.3907(2) 0.0535(2) 0.0287(7) Uani d . . . 1 . .
H H8 0.783958 0.419949 0.025473 0.034 Uiso calc U . R 1 . .
H H24B 1.185(3) 1.166(3) 0.762(3) 0.043 Uiso d U . . 1 . .
H H1B 1.002(3) 0.503(3) 0.106(3) 0.043 Uiso d U . . 1 . .
C C50 1.0080(2) 0.6851(2) 0.41628(19) 0.0255(7) Uani d . . . 1 . .
C C51 0.9629(2) 0.6192(2) 0.44466(19) 0.0261(7) Uani d . . . 1 . .
C C52 0.8621(2) 0.5766(2) 0.41945(18) 0.0214(6) Uani d . . . 1 . .
C C53 0.6762(2) 0.63541(18) 0.38323(18) 0.0173(5) Uani d . . . 1 . .
C C54 0.7166(2) 0.66371(19) 0.46722(19) 0.0200(6) Uani d . . . 1 . .
C C55 0.7225(2) 0.7346(2) 0.51532(19) 0.0244(6) Uani d . . . 1 . .
C C56 0.6858(2) 0.7818(2) 0.4791(2) 0.0273(7) Uani d . . . 1 . .
C C57 0.6462(2) 0.7577(2) 0.3969(2) 0.0253(7) Uani d . . . 1 . .
C C58 0.6428(2) 0.68689(19) 0.35071(19) 0.0198(6) Uani d . . . 1 . .
C C59 0.6232(2) 0.51955(18) 0.23576(17) 0.0163(5) Uani d . . . 1 . .
C C60 0.5235(2) 0.49025(18) 0.20125(18) 0.0171(5) Uani d . . . 1 . .
C C61 0.4646(2) 0.45153(18) 0.12005(18) 0.0186(6) Uani d . . . 1 . .
C C62 0.5045(2) 0.43942(19) 0.06708(18) 0.0220(6) Uani d . . . 1 . .
C C63 0.6024(2) 0.4663(2) 0.09717(19) 0.0248(6) Uani d . . . 1 . .
C C64 0.6583(2) 0.5046(2) 0.17913(19) 0.0207(6) Uani d . . . 1 . .
C C65 0.6274(2) 0.46231(18) 0.35489(18) 0.0180(5) Uani d . . . 1 . .
C C66 0.5595(2) 0.44221(19) 0.38832(18) 0.0207(6) Uani d . . . 1 . .
C C67 0.5049(2) 0.3591(2) 0.39268(19) 0.0246(6) Uani d . . . 1 . .
C C68 0.5172(2) 0.29185(19) 0.36221(19) 0.0268(7) Uani d . . . 1 . .
C C69 0.5835(2) 0.30786(19) 0.32918(19) 0.0253(7) Uani d . . . 1 . .
C C70 0.6360(2) 0.39097(19) 0.32536(18) 0.0214(6) Uani d . . . 1 . .
C C71 0.2915(2) 0.05418(18) 0.16424(17) 0.0167(5) Uani d . . . 1 . .
C C72 0.3681(2) 0.11350(19) 0.15000(18) 0.0209(6) Uani d . . . 1 . .
C C73 0.3908(2) 0.19957(19) 0.15754(18) 0.0247(6) Uani d . . . 1 . .
C C74 0.3388(2) 0.23085(19) 0.18258(19) 0.0262(7) Uani d . . . 1 . .
C C75 0.2638(2) 0.17610(19) 0.20021(18) 0.0224(6) Uani d . . . 1 . .
C C76 0.2424(2) 0.09072(18) 0.19021(17) 0.0189(6) Uani d . . . 1 . .
C C77 0.3138(2) -0.08987(17) 0.12205(17) 0.0160(5) Uani d . . . 1 . .
C C78 0.3089(2) -0.08973(19) 0.04538(18) 0.0201(6) Uani d . . . 1 . .
C C79 0.3471(2) -0.1266(2) 0.00509(18) 0.0236(6) Uani d . . . 1 . .
C C80 0.3907(2) -0.1702(2) 0.03975(19) 0.0233(6) Uani d . . . 1 . .
C C81 0.3951(2) -0.17526(19) 0.11465(18) 0.0203(6) Uani d . . . 1 . .
C C82 0.3579(2) -0.13529(18) 0.15343(17) 0.0167(5) Uani d . . . 1 . .
C C83 0.1429(2) -0.11766(18) 0.10293(17) 0.0160(5) Uani d . . . 1 . .
C C84 0.0832(2) -0.10350(19) 0.04200(18) 0.0193(6) Uani d . . . 1 . .
C C85 -0.0120(2) -0.1673(2) -0.01088(18) 0.0231(6) Uani d . . . 1 . .
C C86 -0.0534(2) -0.2496(2) -0.00351(18) 0.0240(6) Uani d . . . 1 . .
C C87 0.0026(2) -0.26771(18) 0.05540(19) 0.0215(6) Uani d . . . 1 . .
C C88 0.0979(2) -0.20297(18) 0.10509(17) 0.0177(5) Uani d . . . 1 . .
C C89 0.2910(2) -0.03694(17) 0.25886(17) 0.0147(5) Uani d . . . 1 . .
C C90 0.2302(2) -0.06302(18) 0.29894(17) 0.0175(5) Uani d . . . 1 . .
C C91 0.2648(2) -0.04208(19) 0.38192(19) 0.0221(6) Uani d . . . 1 . .
C C92 0.3634(3) 0.0069(2) 0.42926(17) 0.0234(6) Uani d . . . 1 . .
C C93 0.4271(2) 0.03500(18) 0.39307(18) 0.0201(6) Uani d . . . 1 . .
C C94 0.3900(2) 0.01339(17) 0.31041(17) 0.0166(5) Uani d . . . 1 . .
C C49 0.9527(2) 0.7105(2) 0.36552(19) 0.0245(6) Uani d . . . 1 . .
C C48 0.8530(2) 0.6671(2) 0.34244(18) 0.0212(6) Uani d . . . 1 . .
C C47 0.8021(2) 0.59709(18) 0.36627(17) 0.0179(5) Uani d . . . 1 . .
C C5 1.0175(2) 0.50716(19) 0.29729(17) 0.0188(6) Uani d . . . 1 . .
H H5 1.024845 0.472221 0.333718 0.023 Uiso calc U . R 1 . .
C C4 0.9326(2) 0.51391(19) 0.26283(18) 0.0202(6) Uani d . . . 1 . .
H H4 0.871263 0.48499 0.271369 0.024 Uiso calc U . R 1 . .
C C3 0.9548(2) 0.57639(19) 0.22060(19) 0.0212(6) Uani d . . . 1 . .
H H3 0.911547 0.597867 0.19355 0.025 Uiso calc U . R 1 . .
C C2 1.0531(2) 0.60765(18) 0.23108(18) 0.0190(6) Uani d . . . 1 . .
H H2 1.0889 0.653117 0.209258 0.023 Uiso calc U . R 1 . .
C C1 1.0936(2) 0.56411(18) 0.27560(17) 0.0169(5) Uani d . . . 1 . .
C C7 0.8763(2) 0.3630(2) 0.0305(2) 0.0309(7) Uani d . . . 1 . .
H H7 0.896149 0.373255 -0.014768 0.037 Uiso calc U . R 1 . .
H H1A 1.060(3) 0.445(3) 0.175(3) 0.046 Uiso d U . . 1 . .
C C41 1.0034(3) 0.7944(2) 0.6716(3) 0.0466(11) Uani d . . . 1 . .
H H41 0.95173 0.751336 0.617639 0.056 Uiso calc U . R 1 . .
F F4 1.01678(15) 0.59508(15) 0.49522(13) 0.0405(5) Uani d . . . 1 . .
H H24A 1.126(4) 1.038(3) 0.779(3) 0.061 Uiso d U . . 1 . .

loop_
_atom_site_aniso_label
_atom_site_aniso_U_11
_atom_site_aniso_U_22
_atom_site_aniso_U_33
_atom_site_aniso_U_12
_atom_site_aniso_U_13
_atom_site_aniso_U_23
W1 0.01449(5) 0.01681(5) 0.01561(6) 0.00900(4) 0.00710(4) 0.00467(4)
C43 0.0287(17) 0.0344(18) 0.044(2) 0.0169(15) 0.0197(15) 0.0293(16)
F1 0.0210(9) 0.0286(9) 0.0385(11) 0.0123(8) 0.0141(8) 0.0217(9)
B1 0.0156(14) 0.0163(14) 0.0220(16) 0.0094(12) 0.0111(12) 0.0100(12)
P1 0.0150(3) 0.0166(3) 0.0176(3) 0.0083(3) 0.0065(3) 0.0036(3)
Zr1 0.01377(12) 0.01303(11) 0.01619(12) 0.00821(10) 0.00774(10) 0.00547(10)
W2 0.01955(6) 0.02708(6) 0.01742(6) 0.01358(5) 0.01034(5) 0.00588(5)
C39 0.0352(19) 0.0383(19) 0.051(2) 0.0184(16) 0.0303(18) 0.0307(18)
B2 0.0162(14) 0.0152(13) 0.0157(14) 0.0082(12) 0.0079(12) 0.0076(11)
F2 0.0217(10) 0.0338(11) 0.0428(12) 0.0037(8) 0.0161(9) 0.0147(9)
P2 0.0256(4) 0.0203(3) 0.0180(4) 0.0140(3) 0.0098(3) 0.0065(3)
Zr2 0.01878(13) 0.01989(13) 0.01890(14) 0.00991(11) 0.00624(11) 0.00788(11)
F7 0.0314(11) 0.0382(11) 0.0248(10) 0.0137(9) 0.0099(8) -0.0023(9)
C34 0.048(2) 0.046(2) 0.0267(18) 0.0346(19) 0.0113(16) 0.0176(16)
F6 0.0300(10) 0.0326(10) 0.0223(9) 0.0197(8) 0.0114(8) 0.0116(8)
C35 0.042(2) 0.053(2) 0.0274(19) 0.0171(19) 0.0115(16) 0.0288(18)
F5 0.0294(10) 0.0313(10) 0.0293(10) 0.0197(8) 0.0124(8) 0.0172(8)
C42 0.039(2) 0.0237(16) 0.055(2) 0.0146(15) 0.0236(18) 0.0203(17)
F8 0.0483(13) 0.0255(10) 0.0528(14) 0.0204(10) 0.0271(11) 0.0004(10)
C38 0.0299(19) 0.051(2) 0.039(2) 0.0138(18) -0.0048(16) 0.0217(19)
F9 0.0472(12) 0.0286(10) 0.0567(14) 0.0298(10) 0.0343(11) 0.0258(10)
C37 0.125(5) 0.059(3) 0.0158(18) 0.068(3) -0.010(2) -0.0048(18)
F10 0.0290(9) 0.0240(9) 0.0299(10) 0.0179(8) 0.0151(8) 0.0153(8)
C36 0.078(4) 0.149(6) 0.027(2) 0.091(4) 0.031(2) 0.047(3)
F14 0.0337(11) 0.0616(14) 0.0267(10) 0.0270(11) 0.0197(9) 0.0085(10)
C30 0.0257(17) 0.0376(18) 0.044(2) 0.0187(15) 0.0222(16) 0.0113(16)
F13 0.0286(10) 0.0348(10) 0.0212(9) 0.0154(9) 0.0057(8) 0.0028(8)
C45 0.0396(19) 0.0295(16) 0.0354(18) 0.0226(15) 0.0278(16) 0.0174(14)
F12 0.0160(8) 0.0307(10) 0.0320(10) 0.0118(8) 0.0062(7) 0.0066(8)
C46 0.046(2) 0.0319(18) 0.037(2) 0.0205(17) 0.0154(17) -0.0025(16)
F11 0.0170(8) 0.0227(8) 0.0277(9) 0.0115(7) 0.0151(7) 0.0095(7)
C44 0.0343(18) 0.047(2) 0.0300(17) 0.0296(17) 0.0203(15) 0.0234(16)
F16 0.0277(10) 0.0241(9) 0.0362(11) 0.0132(8) 0.0225(8) 0.0130(8)
C33 0.043(2) 0.066(3) 0.0227(17) 0.040(2) 0.0140(15) 0.0057(17)
F15 0.0185(9) 0.0487(12) 0.0282(10) 0.0207(9) 0.0130(8) 0.0098(9)
C29 0.070(3) 0.069(3) 0.051(2) 0.058(3) 0.052(2) 0.041(2)
F19 0.0489(13) 0.0201(9) 0.0387(12) 0.0211(9) 0.0114(10) 0.0082(8)
C24 0.0186(14) 0.0255(14) 0.0226(15) 0.0138(12) 0.0118(12) 0.0073(12)
F18 0.0431(12) 0.0174(9) 0.0364(12) 0.0039(9) 0.0087(10) 0.0139(8)
C31 0.0319(17) 0.0353(17) 0.0306(17) 0.0237(15) 0.0163(14) 0.0097(14)
F17 0.0309(11) 0.0349(11) 0.0432(12) 0.0087(9) 0.0239(10) 0.0217(10)
C32 0.0321(18) 0.0343(18) 0.038(2) 0.0193(16) 0.0163(16) 0.0016(15)
C25 0.0266(16) 0.0255(15) 0.0341(18) 0.0114(13) 0.0216(14) 0.0054(14)
F20 0.0330(10) 0.0266(9) 0.0322(10) 0.0204(8) 0.0174(8) 0.0094(8)
C26 0.0237(17) 0.0288(17) 0.047(2) 0.0085(14) 0.0191(16) -0.0050(16)
F21 0.0238(9) 0.0262(9) 0.0313(10) 0.0096(8) 0.0168(8) 0.0124(8)
C27 0.0239(17) 0.050(2) 0.0266(17) 0.0208(16) 0.0067(14) -0.0048(16)
F22 0.0353(11) 0.0222(9) 0.0324(11) 0.0016(8) 0.0169(9) 0.0132(8)
C28 0.0241(16) 0.0450(19) 0.0217(16) 0.0230(15) 0.0093(13) 0.0094(14)
F23 0.0518(13) 0.0138(8) 0.0393(12) 0.0125(9) 0.0147(10) 0.0115(8)
C12 0.0284(16) 0.0326(16) 0.0256(16) 0.0198(14) 0.0194(13) 0.0193(13)
F24 0.0363(11) 0.0225(9) 0.0335(11) 0.0202(8) 0.0111(9) 0.0070(8)
C13 0.0266(15) 0.0183(13) 0.0262(15) 0.0110(12) 0.0175(13) 0.0109(12)
F25 0.0204(9) 0.0196(8) 0.0323(10) 0.0104(7) 0.0140(8) 0.0098(7)
C14 0.0207(15) 0.0262(15) 0.0421(19) 0.0145(13) 0.0220(14) 0.0177(14)
F26 0.0285(9) 0.0353(10) 0.0188(9) 0.0187(8) 0.0114(7) 0.0158(8)
C15 0.0369(18) 0.0218(15) 0.0397(19) 0.0144(14) 0.0307(16) 0.0100(14)
F27 0.0332(11) 0.0534(13) 0.0166(9) 0.0217(10) 0.0156(8) 0.0129(9)
C11 0.0287(16) 0.0339(17) 0.0170(14) 0.0091(14) 0.0157(13) 0.0069(13)
F28 0.0301(10) 0.0475(12) 0.0273(10) 0.0237(10) 0.0169(8) 0.0037(9)
C20 0.0321(17) 0.0286(16) 0.0271(16) 0.0198(14) 0.0170(14) 0.0201(13)
F29 0.0312(10) 0.0314(10) 0.0312(10) 0.0234(8) 0.0168(8) 0.0118(8)
C16 0.0257(16) 0.0201(14) 0.0356(18) 0.0112(13) 0.0102(14) 0.0167(13)
C19 0.0243(15) 0.0241(15) 0.0283(16) 0.0146(13) 0.0072(13) 0.0144(13)
F30 0.0303(9) 0.0233(8) 0.0179(8) 0.0187(8) 0.0140(7) 0.0120(7)
F31 0.0279(10) 0.0256(9) 0.0266(10) 0.0141(8) 0.0071(8) 0.0153(8)
F32 0.0274(10) 0.0476(12) 0.0208(9) 0.0217(9) 0.0021(8) 0.0091(9)
C17 0.044(2) 0.0193(14) 0.0320(18) 0.0223(14) 0.0167(15) 0.0114(13)
F33 0.0183(9) 0.0338(11) 0.0290(10) 0.0042(8) 0.0025(8) -0.0078(8)
C22 0.0243(15) 0.0172(13) 0.0263(16) 0.0112(12) 0.0102(12) 0.0033(12)
F34 0.0281(10) 0.0145(8) 0.0393(11) 0.0027(7) 0.0141(9) 0.0035(8)
F35 0.0236(9) 0.0162(8) 0.0283(9) 0.0111(7) 0.0108(7) 0.0109(7)
C21 0.0246(15) 0.0290(16) 0.0201(15) 0.0146(13) 0.0108(12) 0.0066(12)
C23 0.0156(14) 0.0254(15) 0.0270(16) 0.0079(12) 0.0050(12) 0.0034(13)
F36 0.0202(9) 0.0252(9) 0.0267(9) 0.0080(7) 0.0149(7) 0.0084(7)
F37 0.0443(12) 0.0389(11) 0.0288(10) 0.0184(10) 0.0292(10) 0.0144(9)
C6 0.0253(16) 0.0250(15) 0.0258(16) 0.0136(13) 0.0011(13) -0.0055(13)
F38 0.0533(13) 0.0402(11) 0.0136(9) 0.0280(10) 0.0130(9) 0.0086(8)
F39 0.0245(9) 0.0312(10) 0.0208(9) 0.0153(8) 0.0009(7) 0.0011(8)
C9 0.0167(14) 0.0235(15) 0.0284(17) 0.0052(12) 0.0056(12) -0.0005(13)
C40 0.0245(18) 0.0347(19) 0.070(3) 0.0122(15) 0.0207(18) 0.030(2)
F3 0.0124(9) 0.0482(13) 0.0391(12) 0.0096(9) 0.0055(8) 0.0017(10)
C10 0.0258(16) 0.0174(14) 0.0318(18) 0.0049(13) 0.0060(14) 0.0029(13)
C18 0.0308(17) 0.0372(18) 0.045(2) 0.0281(15) 0.0239(16) 0.0276(16)
F40 0.0158(8) 0.0224(8) 0.0209(8) 0.0083(7) 0.0088(7) 0.0061(7)
C8 0.0231(16) 0.0350(17) 0.0229(16) 0.0181(14) 0.0014(12) 0.0033(13)
C50 0.0125(13) 0.0299(16) 0.0223(15) 0.0075(12) 0.0042(11) -0.0051(13)
C51 0.0254(16) 0.0346(17) 0.0190(15) 0.0209(14) 0.0039(12) 0.0034(13)
C52 0.0247(15) 0.0232(14) 0.0205(14) 0.0155(12) 0.0100(12) 0.0059(12)
C53 0.0139(13) 0.0151(12) 0.0248(15) 0.0065(10) 0.0111(11) 0.0083(11)
C54 0.0165(13) 0.0193(13) 0.0267(15) 0.0090(11) 0.0115(12) 0.0089(12)
C55 0.0182(14) 0.0217(14) 0.0262(16) 0.0054(12) 0.0108(12) 0.0014(12)
C56 0.0241(16) 0.0170(14) 0.0418(19) 0.0083(12) 0.0215(14) 0.0028(13)
C57 0.0261(16) 0.0185(14) 0.0435(19) 0.0140(13) 0.0225(14) 0.0158(14)
C58 0.0179(13) 0.0186(13) 0.0275(15) 0.0089(11) 0.0141(12) 0.0108(12)
C59 0.0162(13) 0.0167(12) 0.0224(14) 0.0105(11) 0.0111(11) 0.0099(11)
C60 0.0193(14) 0.0155(12) 0.0236(14) 0.0106(11) 0.0138(12) 0.0092(11)
C61 0.0128(13) 0.0170(13) 0.0266(15) 0.0082(11) 0.0080(11) 0.0077(11)
C62 0.0236(15) 0.0207(14) 0.0209(15) 0.0115(12) 0.0081(12) 0.0062(12)
C63 0.0273(16) 0.0316(16) 0.0252(16) 0.0186(14) 0.0169(13) 0.0100(13)
C64 0.0169(14) 0.0251(14) 0.0260(15) 0.0131(12) 0.0117(12) 0.0100(12)
C65 0.0174(13) 0.0176(13) 0.0201(14) 0.0092(11) 0.0073(11) 0.0086(11)
C66 0.0206(14) 0.0188(13) 0.0219(14) 0.0091(12) 0.0086(12) 0.0085(11)
C67 0.0219(15) 0.0261(15) 0.0211(15) 0.0072(12) 0.0082(12) 0.0134(12)
C68 0.0287(16) 0.0142(13) 0.0224(15) 0.0038(12) 0.0020(13) 0.0090(12)
C69 0.0309(17) 0.0172(14) 0.0210(15) 0.0124(13) 0.0031(13) 0.0051(12)
C70 0.0239(15) 0.0197(14) 0.0194(14) 0.0120(12) 0.0061(12) 0.0068(11)
C71 0.0166(13) 0.0165(12) 0.0155(13) 0.0071(11) 0.0057(10) 0.0074(10)
C72 0.0205(14) 0.0218(14) 0.0180(14) 0.0084(12) 0.0080(11) 0.0086(11)
C73 0.0251(15) 0.0177(14) 0.0189(14) 0.0018(12) 0.0065(12) 0.0091(12)
C74 0.0335(17) 0.0126(13) 0.0213(15) 0.0079(12) 0.0028(13) 0.0069(11)
C75 0.0242(15) 0.0190(14) 0.0199(14) 0.0120(12) 0.0036(12) 0.0048(11)
C76 0.0182(13) 0.0161(13) 0.0188(14) 0.0071(11) 0.0052(11) 0.0070(11)
C77 0.0149(13) 0.0147(12) 0.0167(13) 0.0057(10) 0.0073(10) 0.0051(10)
C78 0.0174(13) 0.0235(14) 0.0184(14) 0.0088(12) 0.0079(11) 0.0088(12)
C79 0.0192(14) 0.0332(16) 0.0147(14) 0.0091(13) 0.0095(11) 0.0067(12)
C80 0.0172(14) 0.0285(15) 0.0225(15) 0.0102(12) 0.0121(12) 0.0009(12)
C81 0.0182(14) 0.0213(14) 0.0231(15) 0.0111(12) 0.0099(12) 0.0061(12)
C82 0.0179(13) 0.0177(13) 0.0154(13) 0.0082(11) 0.0091(11) 0.0058(11)
C83 0.0169(13) 0.0157(12) 0.0167(13) 0.0087(11) 0.0082(11) 0.0045(10)
C84 0.0197(14) 0.0196(13) 0.0190(14) 0.0096(11) 0.0091(11) 0.0065(11)
C85 0.0201(14) 0.0319(16) 0.0167(14) 0.0154(13) 0.0057(11) 0.0039(12)
C86 0.0164(14) 0.0235(14) 0.0200(15) 0.0052(12) 0.0063(11) -0.0055(12)
C87 0.0232(15) 0.0152(13) 0.0249(15) 0.0078(12) 0.0138(12) 0.0017(11)
C88 0.0195(14) 0.0171(13) 0.0196(14) 0.0104(11) 0.0106(11) 0.0052(11)
C89 0.0184(13) 0.0122(11) 0.0168(13) 0.0093(10) 0.0084(11) 0.0059(10)
C90 0.0218(14) 0.0146(12) 0.0203(14) 0.0101(11) 0.0116(11) 0.0076(11)
C91 0.0346(17) 0.0203(14) 0.0225(15) 0.0161(13) 0.0202(13) 0.0107(12)
C92 0.0414(18) 0.0232(14) 0.0127(13) 0.0217(14) 0.0118(13) 0.0064(11)
C93 0.0233(14) 0.0166(13) 0.0184(14) 0.0123(12) 0.0045(11) 0.0027(11)
C94 0.0222(14) 0.0150(12) 0.0185(14) 0.0118(11) 0.0115(11) 0.0073(11)
C49 0.0210(15) 0.0216(14) 0.0245(15) 0.0058(12) 0.0114(12) 0.0031(12)
C48 0.0191(14) 0.0232(14) 0.0228(15) 0.0115(12) 0.0097(12) 0.0072(12)
C47 0.0170(13) 0.0198(13) 0.0196(14) 0.0110(11) 0.0085(11) 0.0060(11)
C5 0.0190(14) 0.0215(14) 0.0156(13) 0.0100(11) 0.0085(11) 0.0036(11)
C4 0.0171(13) 0.0242(14) 0.0204(14) 0.0105(12) 0.0109(11) 0.0034(12)
C3 0.0229(15) 0.0211(14) 0.0251(15) 0.0153(12) 0.0114(12) 0.0056(12)
C2 0.0204(14) 0.0173(13) 0.0233(14) 0.0117(11) 0.0108(12) 0.0066(11)
C1 0.0161(13) 0.0163(12) 0.0174(13) 0.0086(11) 0.0068(11) 0.0019(11)
C7 0.0287(17) 0.0389(19) 0.0173(15) 0.0176(15) 0.0040(13) -0.0007(14)
C41 0.033(2) 0.0228(17) 0.059(3) 0.0029(15) 0.0061(18) 0.0148(18)
F4 0.0308(11) 0.0543(13) 0.0371(12) 0.0289(10) 0.0037(9) 0.0155(10)

loop_
_atom_type_symbol
_atom_type_description
_atom_type_scat_dispersion_real
_atom_type_scat_dispersion_imag
_atom_type_scat_source
C C 0.0033 0.0016 'International Tables Vol C Tables 4.2.6.8 and 6.1.1.4'
H H 0.0000 0.0000 'International Tables Vol C Tables 4.2.6.8 and 6.1.1.4'
B B 0.0013 0.0007 'International Tables Vol C Tables 4.2.6.8 and 6.1.1.4'
F F 0.0171 0.0103 'International Tables Vol C Tables 4.2.6.8 and 6.1.1.4'
P P 0.1023 0.0942 'International Tables Vol C Tables 4.2.6.8 and 6.1.1.4'
W W -0.8490 6.8722 'International Tables Vol C Tables 4.2.6.8 and 6.1.1.4'
Zr Zr -2.9673 0.5597 'International Tables Vol C Tables 4.2.6.8 and 6.1.1.4'

loop_
_geom_angle_atom_site_label_1
_geom_angle_atom_site_label_2
_geom_angle_atom_site_label_3
_geom_angle_site_symmetry_1
_geom_angle_site_symmetry_3
_geom_angle
_geom_angle_publ_flag
Zr1 W1 H1B . . 78.4(16) ?
Zr1 W1 H1A . . 28.4(14) ?
C6 W1 Zr1 . . 101.99(8) ?
C6 W1 H1B . . 93.9(15) ?
C6 W1 H1A . . 73.9(14) ?
C9 W1 Zr1 . . 152.65(9) ?
C9 W1 C6 . . 59.61(12) ?
C9 W1 C10 . . 36.81(12) ?
C9 W1 C8 . . 36.77(13) ?
C9 W1 H1B . . 120.2(16) ?
C9 W1 C4 . . 82.22(11) ?
C9 W1 C3 . . 97.41(11) ?
C9 W1 C2 . . 133.24(11) ?
C9 W1 C1 . . 142.73(11) ?
C9 W1 C7 . . 59.97(12) ?
C9 W1 H1A . . 130.5(14) ?
C10 W1 Zr1 . . 116.44(9) ?
C10 W1 C6 . . 35.32(13) ?
C10 W1 H1B . . 127.2(15) ?
C10 W1 C2 . . 158.80(12) ?
C10 W1 C7 . . 59.46(13) ?
C10 W1 H1A . . 94.5(14) ?
C8 W1 Zr1 . . 153.42(9) ?
C8 W1 C6 . . 59.87(12) ?
C8 W1 C10 . . 61.25(13) ?
C8 W1 H1B . . 83.4(16) ?
C8 W1 C3 . . 98.06(11) ?
C8 W1 C2 . . 124.27(11) ?
C8 W1 C1 . . 159.53(11) ?
C8 W1 C7 . . 36.24(12) ?
C8 W1 H1A . . 127.8(15) ?
H1B W1 H1A . . 77.(2) ?
C5 W1 Zr1 . . 67.61(7) ?
C5 W1 C6 . . 127.88(12) ?
C5 W1 C9 . . 106.17(12) ?
C5 W1 C10 . . 101.40(12) ?
C5 W1 C8 . . 138.43(12) ?
C5 W1 H1B . . 129.7(16) ?
C5 W1 C4 . . 37.15(10) ?
C5 W1 C3 . . 61.51(11) ?
C5 W1 C2 . . 60.22(10) ?
C5 W1 C1 . . 37.45(10) ?
C5 W1 C7 . . 160.83(12) ?
C5 W1 H1A . . 88.6(15) ?
C4 W1 Zr1 . . 101.99(8) ?
C4 W1 C6 . . 134.15(12) ?
C4 W1 C10 . . 98.83(12) ?
C4 W1 C8 . . 104.52(11) ?
C4 W1 H1B . . 129.0(15) ?
C4 W1 C3 . . 36.89(11) ?
C4 W1 C2 . . 60.28(10) ?
C4 W1 C1 . . 62.51(10) ?
C4 W1 C7 . . 139.79(11) ?
C4 W1 H1A . . 125.6(15) ?
C3 W1 Zr1 . . 101.91(8) ?
C3 W1 C6 . . 156.04(11) ?
C3 W1 C10 . . 128.12(12) ?
C3 W1 H1B . . 92.4(15) ?
C3 W1 C2 . . 35.86(10) ?
C3 W1 C7 . . 129.76(12) ?
C3 W1 H1A . . 130.1(15) ?
C2 W1 Zr1 . . 68.54(7) ?
C2 W1 C6 . . 165.33(12) ?
C2 W1 H1B . . 73.5(15) ?
C2 W1 C7 . . 138.72(12) ?
C2 W1 H1A . . 95.4(15) ?
C1 W1 Zr1 . . 42.07(7) ?
C1 W1 C6 . . 140.59(11) ?
C1 W1 C10 . . 133.32(12) ?
C1 W1 H1B . . 92.9(16) ?
C1 W1 C3 . . 61.88(10) ?
C1 W1 C2 . . 36.32(10) ?
C1 W1 C7 . . 157.10(11) ?
C1 W1 H1A . . 70.2(15) ?
C7 W1 Zr1 . . 117.80(9) ?
C7 W1 C6 . . 34.99(12) ?
C7 W1 H1B . . 68.7(15) ?
C7 W1 H1A . . 91.6(15) ?
C39 C43 H43 . . 125.5 ?
C39 C43 Zr2 . . 75.0(2) ?
C39 C43 C42 . . 108.3(3) ?
Zr2 C43 H43 . . 125.5 ?
C42 C43 H43 . . 125.5 ?
C42 C43 Zr2 . . 72.97(19) ?
C53 B1 C59 . . 114.4(2) ?
C53 B1 C65 . . 113.1(2) ?
C65 B1 C59 . . 100.8(2) ?
C47 B1 C53 . . 101.8(2) ?
C47 B1 C59 . . 113.3(2) ?
C47 B1 C65 . . 114.1(2) ?
C22 P1 Zr1 . . 116.79(10) ?
C21 P1 Zr1 . . 114.90(11) ?
C21 P1 C22 . . 101.43(15) ?
C21 P1 C23 . . 102.79(15) ?
C23 P1 Zr1 . . 116.62(11) ?
C23 P1 C22 . . 102.07(15) ?
P1 Zr1 H1A . . 135.5(12) ?
C12 Zr1 P1 . . 90.76(8) ?
C12 Zr1 C13 . . 32.04(10) ?
C12 Zr1 C20 . . 173.10(10) ?
C12 Zr1 C16 . . 153.64(11) ?
C12 Zr1 C19 . . 147.66(10) ?
C12 Zr1 C18 . . 130.88(10) ?
C12 Zr1 H1A . . 87.7(12) ?
C13 Zr1 P1 . . 71.52(7) ?
C13 Zr1 H1A . . 119.5(12) ?
C14 Zr1 P1 . . 88.98(8) ?
C14 Zr1 C12 . . 53.96(10) ?
C14 Zr1 C13 . . 32.44(9) ?
C14 Zr1 C20 . . 128.43(11) ?
C14 Zr1 C16 . . 128.77(10) ?
C14 Zr1 C19 . . 96.36(11) ?
C14 Zr1 C18 . . 78.49(10) ?
C14 Zr1 H1A . . 124.1(12) ?
C15 Zr1 P1 . . 120.80(8) ?
C15 Zr1 C12 . . 54.05(10) ?
C15 Zr1 C13 . . 53.41(10) ?
C15 Zr1 C14 . . 32.40(11) ?
C15 Zr1 C11 . . 32.61(12) ?
C15 Zr1 C20 . . 132.03(11) ?
C15 Zr1 C16 . . 112.20(11) ?
C15 Zr1 C19 . . 109.09(12) ?
C15 Zr1 C17 . . 81.42(11) ?
C15 Zr1 C18 . . 79.76(11) ?
C15 Zr1 H1A . . 93.4(12) ?
C11 Zr1 P1 . . 122.47(8) ?
C11 Zr1 C12 . . 32.83(11) ?
C11 Zr1 C13 . . 53.49(10) ?
C11 Zr1 C14 . . 53.98(11) ?
C11 Zr1 C20 . . 153.93(11) ?
C11 Zr1 C16 . . 122.76(11) ?
C11 Zr1 C19 . . 141.43(11) ?
C11 Zr1 C18 . . 110.43(12) ?
C11 Zr1 H1A . . 71.6(12) ?
C20 Zr1 P1 . . 82.96(8) ?
C20 Zr1 C13 . . 145.73(11) ?
C20 Zr1 C16 . . 32.02(11) ?
C20 Zr1 H1A . . 94.7(12) ?
C16 Zr1 P1 . . 114.74(8) ?
C16 Zr1 C13 . . 161.12(10) ?
C16 Zr1 H1A . . 69.7(12) ?
C19 Zr1 P1 . . 74.54(8) ?
C19 Zr1 C13 . . 115.88(10) ?
C19 Zr1 C20 . . 32.51(10) ?
C19 Zr1 C16 . . 53.42(10) ?
C19 Zr1 H1A . . 123.0(12) ?
C17 Zr1 P1 . . 128.36(8) ?
C17 Zr1 C12 . . 133.16(11) ?
C17 Zr1 C13 . . 129.28(11) ?
C17 Zr1 C14 . . 96.95(11) ?
C17 Zr1 C11 . . 101.24(11) ?
C17 Zr1 C20 . . 53.71(11) ?
C17 Zr1 C16 . . 32.45(11) ?
C17 Zr1 C19 . . 53.83(11) ?
C17 Zr1 C18 . . 32.74(12) ?
C17 Zr1 H1A . . 80.5(12) ?
C18 Zr1 P1 . . 100.93(9) ?
C18 Zr1 C13 . . 108.41(10) ?
C18 Zr1 C20 . . 53.72(10) ?
C18 Zr1 C16 . . 53.68(11) ?
C18 Zr1 C19 . . 32.30(11) ?
C18 Zr1 H1A . . 113.3(12) ?
C1 Zr1 P1 . . 71.75(7) ?
C1 Zr1 C12 . . 88.40(10) ?
C1 Zr1 C13 . . 105.60(10) ?
C1 Zr1 C14 . . 137.96(10) ?
C1 Zr1 C15 . . 137.98(11) ?
C1 Zr1 C11 . . 105.50(11) ?
C1 Zr1 C20 . . 86.91(10) ?
C1 Zr1 C16 . . 93.25(11) ?
C1 Zr1 C19 . . 112.93(11) ?
C1 Zr1 C17 . . 124.47(11) ?
C1 Zr1 C18 . . 140.62(11) ?
C1 Zr1 H1A . . 63.8(12) ?
Zr2 W2 H24B . . 78.1(14) ?
Zr2 W2 H24A . . 26.2(16) ?
C30 W2 Zr2 . . 101.36(9) ?
C30 W2 C31 . . 34.70(12) ?
C30 W2 H24B . . 91.1(15) ?
C30 W2 H24A . . 75.3(17) ?
C33 W2 Zr2 . . 150.03(12) ?
C33 W2 C30 . . 60.29(14) ?
C33 W2 C29 . . 36.92(16) ?
C33 W2 C24 . . 142.42(12) ?
C33 W2 C31 . . 59.69(13) ?
C33 W2 C32 . . 36.60(15) ?
C33 W2 C25 . . 135.22(14) ?
C33 W2 C26 . . 99.52(14) ?
C33 W2 C27 . . 83.23(13) ?
C33 W2 C28 . . 105.28(13) ?
C33 W2 H24B . . 122.5(14) ?
C33 W2 H24A . . 127.9(17) ?
C29 W2 Zr2 . . 114.18(13) ?
C29 W2 C30 . . 36.25(14) ?
C29 W2 C31 . . 59.51(13) ?
C29 W2 C25 . . 162.00(14) ?
C29 W2 C26 . . 131.94(16) ?
C29 W2 H24B . . 126.2(15) ?
C29 W2 H24A . . 91.1(17) ?
C24 W2 Zr2 . . 42.29(8) ?
C24 W2 C30 . . 141.59(12) ?
C24 W2 C29 . . 133.89(13) ?
C24 W2 C31 . . 157.84(12) ?
C24 W2 C25 . . 36.40(11) ?
C24 W2 C26 . . 61.80(11) ?
C24 W2 H24B . . 91.7(14) ?
C24 W2 H24A . . 67.3(16) ?
C31 W2 Zr2 . . 119.76(9) ?
C31 W2 H24B . . 68.9(14) ?
C31 W2 H24A . . 98.1(17) ?
C32 W2 Zr2 . . 155.35(10) ?
C32 W2 C30 . . 59.73(13) ?
C32 W2 C29 . . 61.12(15) ?
C32 W2 C24 . . 158.66(13) ?
C32 W2 C31 . . 35.76(13) ?
C32 W2 C25 . . 124.05(13) ?
C32 W2 C26 . . 96.96(13) ?
C32 W2 H24B . . 86.1(14) ?
C32 W2 H24A . . 132.9(17) ?
C25 W2 Zr2 . . 68.68(8) ?
C25 W2 C30 . . 161.34(13) ?
C25 W2 C31 . . 136.07(13) ?
C25 W2 H24B . . 71.7(15) ?
C25 W2 H24A . . 94.5(16) ?
C26 W2 Zr2 . . 101.96(8) ?
C26 W2 C30 . . 156.45(13) ?
C26 W2 C31 . . 126.36(13) ?
C26 W2 C25 . . 35.70(12) ?
C26 W2 H24B . . 90.5(15) ?
C26 W2 H24A . . 128.1(16) ?
C27 W2 Zr2 . . 102.24(9) ?
C27 W2 C30 . . 138.94(14) ?
C27 W2 C29 . . 102.94(15) ?
C27 W2 C24 . . 62.31(12) ?
C27 W2 C31 . . 137.94(13) ?
C27 W2 C32 . . 102.36(13) ?
C27 W2 C25 . . 59.72(13) ?
C27 W2 C26 . . 36.31(15) ?
C27 W2 H24B . . 126.4(15) ?
C27 W2 H24A . . 121.5(16) ?
C28 W2 Zr2 . . 68.21(9) ?
C28 W2 C30 . . 132.31(13) ?
C28 W2 C29 . . 103.46(13) ?
C28 W2 C24 . . 37.57(11) ?
C28 W2 C31 . . 162.69(12) ?
C28 W2 C32 . . 135.80(13) ?
C28 W2 C25 . . 60.18(13) ?
C28 W2 C26 . . 61.24(14) ?
C28 W2 C27 . . 37.05(13) ?
C28 W2 H24B . . 128.3(15) ?
C28 W2 H24A . . 84.5(16) ?
H24B W2 H24A . . 81.(2) ?
C43 C39 H39 . . 125.9 ?
C43 C39 Zr2 . . 73.05(19) ?
C43 C39 C40 . . 107.8(4) ?
Zr2 C39 H39 . . 125.9 ?
C40 C39 H39 . . 125.9 ?
C40 C39 Zr2 . . 72.3(2) ?
C71 B2 C89 . . 101.0(2) ?
C77 B2 C71 . . 115.2(2) ?
C77 B2 C89 . . 112.5(2) ?
C83 B2 C71 . . 111.7(2) ?
C83 B2 C77 . . 101.9(2) ?
C83 B2 C89 . . 115.0(2) ?
C45 P2 Zr2 . . 115.95(11) ?
C45 P2 C46 . . 100.35(18) ?
C45 P2 C44 . . 101.73(17) ?
C46 P2 Zr2 . . 119.52(14) ?
C44 P2 Zr2 . . 114.93(11) ?
C44 P2 C46 . . 101.65(18) ?
C43 Zr2 C39 . . 31.94(12) ?
C43 Zr2 P2 . . 81.52(8) ?
C43 Zr2 C34 . . 153.51(13) ?
C43 Zr2 C35 . . 175.07(13) ?
C43 Zr2 C36 . . 146.68(16) ?
C43 Zr2 H24A . . 92.2(14) ?
C39 Zr2 P2 . . 112.96(9) ?
C39 Zr2 H24A . . 67.6(14) ?
P2 Zr2 H24A . . 131.3(14) ?
C34 Zr2 C39 . . 122.88(13) ?
C34 Zr2 P2 . . 124.15(9) ?
C34 Zr2 C35 . . 31.37(13) ?
C34 Zr2 C36 . . 52.14(13) ?
C34 Zr2 H24A . . 75.8(14) ?
C35 Zr2 C39 . . 152.15(14) ?
C35 Zr2 P2 . . 93.90(10) ?
C35 Zr2 C36 . . 31.53(16) ?
C35 Zr2 H24A . . 89.5(14) ?
C42 Zr2 C43 . . 32.79(13) ?
C42 Zr2 C39 . . 53.65(13) ?
C42 Zr2 P2 . . 74.80(9) ?
C42 Zr2 C34 . . 139.40(14) ?
C42 Zr2 C35 . . 147.46(14) ?
C42 Zr2 C38 . . 108.18(14) ?
C42 Zr2 C36 . . 116.69(18) ?
C42 Zr2 C40 . . 53.83(13) ?
C42 Zr2 C41 . . 32.68(13) ?
C42 Zr2 H24A . . 121.1(14) ?
C38 Zr2 C43 . . 131.62(13) ?
C38 Zr2 C39 . . 112.35(14) ?
C38 Zr2 P2 . . 123.31(12) ?
C38 Zr2 C34 . . 31.44(13) ?
C38 Zr2 C35 . . 52.67(13) ?
C38 Zr2 C36 . . 53.33(16) ?
C38 Zr2 C41 . . 79.00(14) ?
C38 Zr2 H24A . . 96.7(14) ?
C37 Zr2 C43 . . 128.41(15) ?
C37 Zr2 C39 . . 129.5(2) ?
C37 Zr2 P2 . . 91.20(15) ?
C37 Zr2 C34 . . 52.76(13) ?
C37 Zr2 C35 . . 53.14(16) ?
C37 Zr2 C42 . . 95.97(15) ?
C37 Zr2 C38 . . 32.62(17) ?
C37 Zr2 C36 . . 32.59(19) ?
C37 Zr2 C40 . . 97.9(2) ?
C37 Zr2 C41 . . 79.05(19) ?
C37 Zr2 H24A . . 127.4(14) ?
C36 Zr2 C39 . . 162.06(18) ?
C36 Zr2 P2 . . 74.28(10) ?
C36 Zr2 H24A . . 121.0(14) ?
C24 Zr2 C43 . . 87.30(12) ?
C24 Zr2 C39 . . 93.09(12) ?
C24 Zr2 P2 . . 69.63(7) ?
C24 Zr2 C34 . . 106.75(12) ?
C24 Zr2 C35 . . 89.41(12) ?
C24 Zr2 C42 . . 113.75(12) ?
C24 Zr2 C38 . . 138.07(12) ?
C24 Zr2 C37 . . 137.41(19) ?
C24 Zr2 C36 . . 104.85(18) ?
C24 Zr2 C40 . . 124.06(13) ?
C24 Zr2 C41 . . 140.98(13) ?
C24 Zr2 H24A . . 61.9(14) ?
C40 Zr2 C43 . . 53.50(12) ?
C40 Zr2 C39 . . 32.33(13) ?
C40 Zr2 P2 . . 128.42(9) ?
C40 Zr2 C34 . . 100.59(13) ?
C40 Zr2 C35 . . 131.41(13) ?
C40 Zr2 C38 . . 81.53(14) ?
C40 Zr2 C36 . . 130.19(18) ?
C40 Zr2 C41 . . 32.11(15) ?
C40 Zr2 H24A . . 79.6(14) ?
C41 Zr2 C43 . . 53.76(13) ?
C41 Zr2 C39 . . 53.32(15) ?
C41 Zr2 P2 . . 102.93(11) ?
C41 Zr2 C34 . . 108.44(14) ?
C41 Zr2 C35 . . 129.61(14) ?
C41 Zr2 C36 . . 109.8(2) ?
C41 Zr2 H24A . . 111.7(14) ?
Zr2 C34 H34 . . 124.8 ?
C35 C34 Zr2 . . 74.5(2) ?
C35 C34 H34 . . 124.8 ?
C38 C34 Zr2 . . 73.7(2) ?
C38 C34 H34 . . 124.8 ?
C38 C34 C35 . . 109.9(4) ?
Zr2 C35 H35 . . 125.5 ?
C34 C35 Zr2 . . 74.1(2) ?
C34 C35 H35 . . 125.5 ?
C34 C35 C36 . . 108.3(4) ?
C36 C35 Zr2 . . 74.3(2) ?
C36 C35 H35 . . 125.5 ?
C43 C42 Zr2 . . 74.25(19) ?
C43 C42 H42 . . 125.9 ?
Zr2 C42 H42 . . 125.9 ?
C41 C42 C43 . . 107.1(4) ?
C41 C42 Zr2 . . 74.2(2) ?
C41 C42 H42 . . 125.9 ?
Zr2 C38 H38 . . 126.0 ?
C34 C38 Zr2 . . 74.8(2) ?
C34 C38 H38 . . 126.0 ?
C34 C38 C37 . . 107.2(4) ?
C37 C38 Zr2 . . 73.0(2) ?
C37 C38 H38 . . 126.0 ?
Zr2 C37 H37 . . 125.9 ?
C38 C37 Zr2 . . 74.3(2) ?
C38 C37 H37 . . 125.9 ?
C38 C37 C36 . . 106.9(4) ?
C36 C37 Zr2 . . 75.1(2) ?
C36 C37 H37 . . 125.9 ?
Zr2 C36 H36 . . 125.9 ?
C35 C36 Zr2 . . 74.2(2) ?
C35 C36 C37 . . 107.6(4) ?
C35 C36 H36 . . 125.9 ?
C37 C36 Zr2 . . 72.3(3) ?
C37 C36 H36 . . 125.9 ?
W2 C30 H30 . . 126.0 ?
C29 C30 W2 . . 69.17(19) ?
C29 C30 H30 . . 126.0 ?
C31 C30 W2 . . 72.77(19) ?
C31 C30 H30 . . 126.0 ?
C31 C30 C29 . . 107.9(3) ?
P2 C45 H45B . . 109.5 ?
P2 C45 H45A . . 109.5 ?
P2 C45 H45C . . 109.5 ?
H45B C45 H45A . . 109.5 ?
H45B C45 H45C . . 109.5 ?
H45A C45 H45C . . 109.5 ?
P2 C46 H46C . . 109.5 ?
P2 C46 H46A . . 109.5 ?
P2 C46 H46B . . 109.5 ?
H46C C46 H46A . . 109.5 ?
H46C C46 H46B . . 109.5 ?
H46A C46 H46B . . 109.5 ?
P2 C44 H44A . . 109.5 ?
P2 C44 H44C . . 109.5 ?
P2 C44 H44B . . 109.5 ?
H44A C44 H44C . . 109.5 ?
H44A C44 H44B . . 109.5 ?
H44C C44 H44B . . 109.5 ?
W2 C33 H33 . . 125.4 ?
C29 C33 W2 . . 73.1(2) ?
C29 C33 H33 . . 125.4 ?
C32 C33 W2 . . 73.1(2) ?
C32 C33 H33 . . 125.4 ?
C32 C33 C29 . . 108.7(3) ?
W2 C29 H29 . . 126.4 ?
C30 C29 W2 . . 74.6(2) ?
C30 C29 H29 . . 126.4 ?
C33 C29 W2 . . 70.0(2) ?
C33 C29 C30 . . 106.8(3) ?
C33 C29 H29 . . 126.4 ?
W2 C24 Zr2 . . 96.21(11) ?
C25 C24 W2 . . 73.50(17) ?
C25 C24 Zr2 . . 125.7(2) ?
C25 C24 C28 . . 104.8(3) ?
C28 C24 W2 . . 70.33(17) ?
C28 C24 Zr2 . . 121.8(2) ?
W2 C31 H31 . . 125.4 ?
C30 C31 W2 . . 72.52(19) ?
C30 C31 H31 . . 125.4 ?
C30 C31 C32 . . 109.2(3) ?
C32 C31 W2 . . 69.05(19) ?
C32 C31 H31 . . 125.4 ?
W2 C32 H32 . . 126.1 ?
C33 C32 W2 . . 70.3(2) ?
C33 C32 C31 . . 107.3(3) ?
C33 C32 H32 . . 126.1 ?
C31 C32 W2 . . 75.19(19) ?
C31 C32 H32 . . 126.1 ?
W2 C25 H25 . . 124.4 ?
C24 C25 W2 . . 70.10(17) ?
C24 C25 H25 . . 124.4 ?
C26 C25 W2 . . 71.71(19) ?
C26 C25 C24 . . 111.1(3) ?
C26 C25 H25 . . 124.4 ?
W2 C26 H26 . . 126.5 ?
C25 C26 W2 . . 72.59(19) ?
C25 C26 H26 . . 126.5 ?
C25 C26 C27 . . 106.8(3) ?
C27 C26 W2 . . 70.2(2) ?
C27 C26 H26 . . 126.5 ?
W2 C27 H27 . . 125.6 ?
C26 C27 W2 . . 73.5(2) ?
C26 C27 H27 . . 125.6 ?
C26 C27 C28 . . 108.6(3) ?
C28 C27 W2 . . 70.92(19) ?
C28 C27 H27 . . 125.6 ?
W2 C28 H28 . . 125.6 ?
C24 C28 W2 . . 72.10(17) ?
C24 C28 H28 . . 125.6 ?
C27 C28 W2 . . 72.0(2) ?
C27 C28 C24 . . 108.6(3) ?
C27 C28 H28 . . 125.6 ?
Zr1 C12 H12 . . 125.8 ?
C13 C12 Zr1 . . 75.01(17) ?
C13 C12 H12 . . 125.8 ?
C13 C12 C11 . . 107.5(3) ?
C11 C12 Zr1 . . 72.99(17) ?
C11 C12 H12 . . 125.8 ?
Zr1 C13 H13 . . 125.6 ?
C12 C13 Zr1 . . 72.95(17) ?
C12 C13 H13 . . 125.6 ?
C12 C13 C14 . . 108.5(3) ?
C14 C13 Zr1 . . 72.33(16) ?
C14 C13 H13 . . 125.6 ?
Zr1 C14 H14 . . 125.7 ?
C13 C14 Zr1 . . 75.23(17) ?
C13 C14 H14 . . 125.7 ?
C15 C14 Zr1 . . 73.38(17) ?
C15 C14 C13 . . 107.6(3) ?
C15 C14 H14 . . 125.7 ?
Zr1 C15 H15 . . 125.4 ?
C14 C15 Zr1 . . 74.22(18) ?
C14 C15 H15 . . 125.4 ?
C14 C15 C11 . . 108.6(3) ?
C11 C15 Zr1 . . 73.95(17) ?
C11 C15 H15 . . 125.4 ?
Zr1 C11 H11 . . 125.8 ?
C12 C11 Zr1 . . 74.18(17) ?
C12 C11 H11 . . 125.8 ?
C15 C11 Zr1 . . 73.44(18) ?
C15 C11 C12 . . 107.7(3) ?
C15 C11 H11 . . 125.8 ?
Zr1 C20 H20 . . 125.6 ?
C16 C20 Zr1 . . 74.12(18) ?
C16 C20 H20 . . 125.6 ?
C16 C20 C19 . . 108.0(3) ?
C19 C20 Zr1 . . 73.72(17) ?
C19 C20 H20 . . 125.6 ?
Zr1 C16 H16 . . 125.6 ?
C20 C16 Zr1 . . 73.86(17) ?
C20 C16 H16 . . 125.6 ?
C20 C16 C17 . . 108.4(3) ?
C17 C16 Zr1 . . 72.69(17) ?
C17 C16 H16 . . 125.6 ?
Zr1 C19 H19 . . 125.6 ?
C20 C19 Zr1 . . 73.77(17) ?
C20 C19 H19 . . 125.6 ?
C18 C19 Zr1 . . 73.80(18) ?
C18 C19 C20 . . 108.1(3) ?
C18 C19 H19 . . 125.6 ?
Zr1 C17 H17 . . 125.6 ?
C16 C17 Zr1 . . 74.86(17) ?
C16 C17 H17 . . 125.6 ?
C16 C17 C18 . . 107.9(3) ?
C18 C17 Zr1 . . 74.50(17) ?
C18 C17 H17 . . 125.6 ?
P1 C22 H22C . . 109.5 ?
P1 C22 H22B . . 109.5 ?
P1 C22 H22A . . 109.5 ?
H22C C22 H22B . . 109.5 ?
H22C C22 H22A . . 109.5 ?
H22B C22 H22A . . 109.5 ?
P1 C21 H21A . . 109.5 ?
P1 C21 H21B . . 109.5 ?
P1 C21 H21C . . 109.5 ?
H21A C21 H21B . . 109.5 ?
H21A C21 H21C . . 109.5 ?
H21B C21 H21C . . 109.5 ?
P1 C23 H23C . . 109.5 ?
P1 C23 H23A . . 109.5 ?
P1 C23 H23B . . 109.5 ?
H23C C23 H23A . . 109.5 ?
H23C C23 H23B . . 109.5 ?
H23A C23 H23B . . 109.5 ?
W1 C6 H6 . . 125.6 ?
C10 C6 W1 . . 70.01(18) ?
C10 C6 H6 . . 125.6 ?
C7 C6 W1 . . 71.49(18) ?
C7 C6 H6 . . 125.6 ?
C7 C6 C10 . . 108.8(3) ?
W1 C9 H9 . . 125.5 ?
C10 C9 W1 . . 73.30(18) ?
C10 C9 H9 . . 125.5 ?
C8 C9 W1 . . 72.20(18) ?
C8 C9 H9 . . 125.5 ?
C8 C9 C10 . . 108.6(3) ?
C39 C40 Zr2 . . 75.4(2) ?
C39 C40 H40 . . 125.2 ?
Zr2 C40 H40 . . 125.2 ?
C41 C40 C39 . . 108.7(4) ?
C41 C40 Zr2 . . 74.4(2) ?
C41 C40 H40 . . 125.2 ?
W1 C10 H10 . . 126.2 ?
C6 C10 W1 . . 74.68(19) ?
C6 C10 C9 . . 107.1(3) ?
C6 C10 H10 . . 126.2 ?
C9 C10 W1 . . 69.88(17) ?
C9 C10 H10 . . 126.2 ?
Zr1 C18 H18 . . 125.9 ?
C19 C18 Zr1 . . 73.91(17) ?
C19 C18 C17 . . 107.6(3) ?
C19 C18 H18 . . 125.9 ?
C17 C18 Zr1 . . 72.77(17) ?
C17 C18 H18 . . 125.9 ?
W1 C8 H8 . . 126.4 ?
C9 C8 W1 . . 71.03(18) ?
C9 C8 H8 . . 126.4 ?
C9 C8 C7 . . 106.7(3) ?
C7 C8 W1 . . 74.32(18) ?
C7 C8 H8 . . 126.4 ?
F3 C50 C51 . . 120.7(3) ?
F3 C50 C49 . . 120.0(3) ?
C51 C50 C49 . . 119.3(3) ?
C50 C51 C52 . . 119.7(3) ?
F4 C51 C50 . . 119.5(3) ?
F4 C51 C52 . . 120.7(3) ?
F5 C52 C51 . . 115.3(3) ?
F5 C52 C47 . . 121.1(3) ?
C51 C52 C47 . . 123.6(3) ?
C54 C53 B1 . . 118.5(2) ?
C58 C53 B1 . . 127.9(3) ?
C58 C53 C54 . . 113.3(3) ?
F6 C54 C53 . . 119.2(3) ?
F6 C54 C55 . . 115.9(3) ?
C55 C54 C53 . . 124.9(3) ?
F7 C55 C54 . . 120.8(3) ?
F7 C55 C56 . . 120.2(3) ?
C56 C55 C54 . . 118.9(3) ?
F8 C56 C55 . . 120.4(3) ?
F8 C56 C57 . . 120.7(3) ?
C57 C56 C55 . . 118.8(3) ?
F9 C57 C56 . . 119.5(3) ?
F9 C57 C58 . . 119.9(3) ?
C56 C57 C58 . . 120.6(3) ?
F10 C58 C53 . . 121.4(3) ?
F10 C58 C57 . . 115.1(3) ?
C57 C58 C53 . . 123.5(3) ?
C60 C59 B1 . . 119.7(2) ?
C64 C59 B1 . . 127.0(2) ?
C64 C59 C60 . . 112.8(3) ?
F11 C60 C59 . . 118.9(3) ?
F11 C60 C61 . . 116.3(2) ?
C61 C60 C59 . . 124.8(3) ?
F12 C61 C60 . . 121.8(3) ?
F12 C61 C62 . . 118.8(3) ?
C60 C61 C62 . . 119.4(3) ?
F13 C62 C61 . . 120.1(3) ?
F13 C62 C63 . . 121.1(3) ?
C63 C62 C61 . . 118.8(3) ?
F14 C63 C62 . . 119.6(3) ?
F14 C63 C64 . . 120.8(3) ?
C62 C63 C64 . . 119.6(3) ?
F15 C64 C59 . . 120.9(3) ?
F15 C64 C63 . . 114.5(3) ?
C63 C64 C59 . . 124.7(3) ?
C66 C65 B1 . . 126.5(3) ?
C66 C65 C70 . . 113.6(3) ?
C70 C65 B1 . . 119.2(3) ?
F16 C66 C65 . . 121.3(3) ?
F16 C66 C67 . . 115.0(3) ?
C65 C66 C67 . . 123.7(3) ?
F17 C67 C66 . . 120.2(3) ?
F17 C67 C68 . . 120.3(3) ?
C68 C67 C66 . . 119.5(3) ?
F18 C68 C67 . . 119.9(3) ?
F18 C68 C69 . . 120.7(3) ?
C69 C68 C67 . . 119.5(3) ?
F19 C69 C68 . . 120.0(3) ?
F19 C69 C70 . . 120.4(3) ?
C68 C69 C70 . . 119.6(3) ?
F20 C70 C65 . . 119.4(3) ?
F20 C70 C69 . . 116.4(3) ?
C69 C70 C65 . . 124.2(3) ?
C72 C71 B2 . . 128.4(3) ?
C72 C71 C76 . . 113.2(3) ?
C76 C71 B2 . . 118.2(2) ?
F21 C72 C71 . . 121.2(3) ?
F21 C72 C73 . . 115.4(3) ?
C71 C72 C73 . . 123.4(3) ?
F22 C73 C72 . . 120.4(3) ?
F22 C73 C74 . . 119.4(3) ?
C74 C73 C72 . . 120.3(3) ?
F23 C74 C73 . . 121.0(3) ?
F23 C74 C75 . . 119.8(3) ?
C73 C74 C75 . . 119.2(3) ?
F24 C75 C74 . . 120.4(3) ?
F24 C75 C76 . . 121.1(3) ?
C76 C75 C74 . . 118.6(3) ?
F25 C76 C71 . . 119.1(2) ?
F25 C76 C75 . . 115.6(3) ?
C75 C76 C71 . . 125.3(3) ?
C78 C77 B2 . . 119.9(2) ?
C78 C77 C82 . . 112.7(3) ?
C82 C77 B2 . . 127.1(2) ?
F26 C78 C77 . . 119.4(3) ?
F26 C78 C79 . . 116.0(3) ?
C79 C78 C77 . . 124.6(3) ?
F27 C79 C78 . . 120.8(3) ?
F27 C79 C80 . . 119.4(3) ?
C78 C79 C80 . . 119.9(3) ?
F28 C80 C79 . . 120.7(3) ?
F28 C80 C81 . . 120.8(3) ?
C81 C80 C79 . . 118.5(3) ?
F29 C81 C80 . . 119.7(3) ?
F29 C81 C82 . . 120.9(3) ?
C80 C81 C82 . . 119.4(3) ?
F30 C82 C77 . . 120.6(2) ?
F30 C82 C81 . . 114.5(2) ?
C81 C82 C77 . . 124.9(3) ?
C84 C83 B2 . . 126.2(2) ?
C88 C83 B2 . . 120.2(2) ?
C88 C83 C84 . . 113.2(3) ?
F31 C84 C83 . . 121.4(3) ?
F31 C84 C85 . . 114.8(3) ?
C85 C84 C83 . . 123.8(3) ?
F32 C85 C84 . . 120.3(3) ?
F32 C85 C86 . . 119.8(3) ?
C86 C85 C84 . . 119.9(3) ?
F33 C86 C85 . . 120.6(3) ?
F33 C86 C87 . . 120.6(3) ?
C85 C86 C87 . . 118.8(3) ?
F34 C87 C86 . . 119.7(3) ?
F34 C87 C88 . . 121.1(3) ?
C88 C87 C86 . . 119.2(3) ?
F35 C88 C83 . . 119.0(2) ?
F35 C88 C87 . . 116.1(2) ?
C87 C88 C83 . . 124.9(3) ?
C90 C89 B2 . . 128.4(2) ?
C94 C89 B2 . . 117.8(2) ?
C94 C89 C90 . . 113.3(3) ?
F36 C90 C89 . . 121.1(3) ?
F36 C90 C91 . . 115.6(3) ?
C91 C90 C89 . . 123.4(3) ?
F37 C91 C90 . . 120.2(3) ?
F37 C91 C92 . . 119.4(3) ?
C92 C91 C90 . . 120.4(3) ?
F38 C92 C91 . . 120.8(3) ?
F38 C92 C93 . . 120.3(3) ?
C91 C92 C93 . . 118.9(3) ?
F39 C93 C92 . . 120.3(3) ?
F39 C93 C94 . . 120.6(3) ?
C92 C93 C94 . . 119.1(3) ?
F40 C94 C89 . . 119.4(2) ?
F40 C94 C93 . . 115.7(3) ?
C93 C94 C89 . . 124.9(3) ?
F2 C49 C50 . . 119.6(3) ?
F2 C49 C48 . . 121.2(3) ?
C48 C49 C50 . . 119.2(3) ?
F1 C48 C49 . . 116.2(3) ?
F1 C48 C47 . . 119.4(3) ?
C49 C48 C47 . . 124.3(3) ?
C52 C47 B1 . . 127.8(3) ?
C52 C47 C48 . . 113.7(3) ?
C48 C47 B1 . . 118.3(2) ?
W1 C5 H5 . . 125.4 ?
C4 C5 W1 . . 71.59(16) ?
C4 C5 H5 . . 125.4 ?
C4 C5 C1 . . 109.1(3) ?
C1 C5 W1 . . 72.54(16) ?
C1 C5 H5 . . 125.4 ?
W1 C4 H4 . . 125.9 ?
C5 C4 W1 . . 71.26(16) ?
C5 C4 H4 . . 125.9 ?
C5 C4 C3 . . 108.0(3) ?
C3 C4 W1 . . 73.20(16) ?
C3 C4 H4 . . 125.9 ?
W1 C3 H3 . . 126.5 ?
C4 C3 W1 . . 69.92(16) ?
C4 C3 H3 . . 126.5 ?
C2 C3 W1 . . 72.95(16) ?
C2 C3 C4 . . 106.8(3) ?
C2 C3 H3 . . 126.5 ?
W1 C2 H2 . . 124.5 ?
C3 C2 W1 . . 71.19(16) ?
C3 C2 H2 . . 124.5 ?
C3 C2 C1 . . 111.0(3) ?
C1 C2 W1 . . 70.44(15) ?
C1 C2 H2 . . 124.5 ?
W1 C1 Zr1 . . 96.67(10) ?
C5 C1 W1 . . 70.01(15) ?
C5 C1 Zr1 . . 121.15(19) ?
C2 C1 W1 . . 73.24(16) ?
C2 C1 Zr1 . . 126.2(2) ?
C2 C1 C5 . . 105.0(2) ?
W1 C7 H7 . . 125.6 ?
C6 C7 W1 . . 73.52(18) ?
C6 C7 C8 . . 108.7(3) ?
C6 C7 H7 . . 125.6 ?
C8 C7 W1 . . 69.44(18) ?
C8 C7 H7 . . 125.6 ?
Zr2 C41 H41 . . 125.7 ?
C42 C41 Zr2 . . 73.2(2) ?
C42 C41 H41 . . 125.7 ?
C40 C41 Zr2 . . 73.5(2) ?
C40 C41 C42 . . 108.1(4) ?
C40 C41 H41 . . 125.7 ?

loop_
_geom_bond_atom_site_label_1
_geom_bond_atom_site_label_2
_geom_bond_site_symmetry_2
_geom_bond_distance
_geom_bond_publ_flag
W1 Zr1 . 3.4331(5) ?
W1 C6 . 2.354(3) ?
W1 C9 . 2.248(3) ?
W1 C10 . 2.294(3) ?
W1 C8 . 2.264(3) ?
W1 H1B . 1.55(4) ?
W1 C5 . 2.246(3) ?
W1 C4 . 2.250(3) ?
W1 C3 . 2.293(3) ?
W1 C2 . 2.316(3) ?
W1 C1 . 2.280(3) ?
W1 C7 . 2.328(3) ?
W1 H1A . 1.71(4) ?
C43 H43 . 1.0 ?
C43 C39 . 1.398(5) ?
C43 Zr2 . 2.528(3) ?
C43 C42 . 1.422(6) ?
F1 C48 . 1.349(3) ?
B1 C53 . 1.653(4) ?
B1 C59 . 1.661(4) ?
B1 C65 . 1.654(4) ?
B1 C47 . 1.653(4) ?
P1 Zr1 . 2.7087(8) ?
P1 C22 . 1.828(3) ?
P1 C21 . 1.822(3) ?
P1 C23 . 1.828(3) ?
Zr1 C12 . 2.524(3) ?
Zr1 C13 . 2.551(3) ?
Zr1 C14 . 2.513(3) ?
Zr1 C15 . 2.503(3) ?
Zr1 C11 . 2.509(3) ?
Zr1 C20 . 2.529(3) ?
Zr1 C16 . 2.532(3) ?
Zr1 C19 . 2.529(3) ?
Zr1 C17 . 2.505(3) ?
Zr1 C18 . 2.527(3) ?
Zr1 C1 . 2.316(3) ?
Zr1 H1A . 2.10(4) ?
W2 Zr2 . 3.4027(5) ?
W2 C30 . 2.340(3) ?
W2 C33 . 2.228(3) ?
W2 C29 . 2.268(3) ?
W2 C24 . 2.268(3) ?
W2 C31 . 2.343(3) ?
W2 C32 . 2.263(3) ?
W2 C25 . 2.313(3) ?
W2 C26 . 2.301(3) ?
W2 C27 . 2.259(3) ?
W2 C28 . 2.244(3) ?
W2 H24B . 1.65(4) ?
W2 H24A . 1.68(5) ?
C39 H39 . 1.0 ?
C39 Zr2 . 2.553(3) ?
C39 C40 . 1.411(6) ?
B2 C71 . 1.657(4) ?
B2 C77 . 1.656(4) ?
B2 C83 . 1.652(4) ?
B2 C89 . 1.660(4) ?
F2 C49 . 1.345(4) ?
P2 Zr2 . 2.7457(9) ?
P2 C45 . 1.819(3) ?
P2 C46 . 1.828(4) ?
P2 C44 . 1.820(3) ?
Zr2 C34 . 2.533(3) ?
Zr2 C35 . 2.537(4) ?
Zr2 C42 . 2.511(3) ?
Zr2 C38 . 2.519(4) ?
Zr2 C37 . 2.503(4) ?
Zr2 C36 . 2.538(4) ?
Zr2 C24 . 2.303(3) ?
Zr2 C40 . 2.512(4) ?
Zr2 C41 . 2.524(4) ?
Zr2 H24A . 2.04(5) ?
F7 C55 . 1.343(4) ?
C34 H34 . 1.0 ?
C34 C35 . 1.371(6) ?
C34 C38 . 1.369(6) ?
F6 C54 . 1.351(3) ?
C35 H35 . 1.0 ?
C35 C36 . 1.379(7) ?
F5 C52 . 1.353(4) ?
C42 H42 . 1.0 ?
C42 C41 . 1.417(6) ?
F8 C56 . 1.346(3) ?
C38 H38 . 1.0 ?
C38 C37 . 1.410(7) ?
F9 C57 . 1.353(4) ?
C37 H37 . 1.0 ?
C37 C36 . 1.415(8) ?
F10 C58 . 1.351(4) ?
C36 H36 . 1.0 ?
F14 C63 . 1.346(3) ?
C30 H30 . 1.0 ?
C30 C29 . 1.435(6) ?
C30 C31 . 1.396(5) ?
F13 C62 . 1.343(4) ?
C45 H45B . 0.98 ?
C45 H45A . 0.98 ?
C45 H45C . 0.98 ?
F12 C61 . 1.347(3) ?
C46 H46C . 0.98 ?
C46 H46A . 0.98 ?
C46 H46B . 0.98 ?
F11 C60 . 1.356(3) ?
C44 H44A . 0.98 ?
C44 H44C . 0.98 ?
C44 H44B . 0.98 ?
F16 C66 . 1.351(3) ?
C33 H33 . 1.0 ?
C33 C29 . 1.424(6) ?
C33 C32 . 1.411(6) ?
F15 C64 . 1.356(3) ?
C29 H29 . 1.0 ?
F19 C69 . 1.351(4) ?
C24 C25 . 1.431(4) ?
C24 C28 . 1.453(4) ?
F18 C68 . 1.349(3) ?
C31 H31 . 1.0 ?
C31 C32 . 1.416(5) ?
F17 C67 . 1.345(4) ?
C32 H32 . 1.0 ?
C25 H25 . 1.0 ?
C25 C26 . 1.414(5) ?
F20 C70 . 1.352(4) ?
C26 H26 . 1.0 ?
C26 C27 . 1.421(6) ?
F21 C72 . 1.353(4) ?
C27 H27 . 1.0 ?
C27 C28 . 1.431(5) ?
F22 C73 . 1.353(3) ?
C28 H28 . 1.0 ?
F23 C74 . 1.347(3) ?
C12 H12 . 1.0 ?
C12 C13 . 1.401(4) ?
C12 C11 . 1.423(5) ?
F24 C75 . 1.347(4) ?
C13 H13 . 1.0 ?
C13 C14 . 1.415(4) ?
F25 C76 . 1.358(3) ?
C14 H14 . 1.0 ?
C14 C15 . 1.399(5) ?
F26 C78 . 1.356(3) ?
C15 H15 . 1.0 ?
C15 C11 . 1.407(5) ?
F27 C79 . 1.347(3) ?
C11 H11 . 1.0 ?
F28 C80 . 1.341(3) ?
C20 H20 . 1.0 ?
C20 C16 . 1.396(5) ?
C20 C19 . 1.416(4) ?
F29 C81 . 1.343(3) ?
C16 H16 . 1.0 ?
C16 C17 . 1.408(5) ?
C19 H19 . 1.0 ?
C19 C18 . 1.406(5) ?
F30 C82 . 1.360(3) ?
F31 C84 . 1.351(3) ?
F32 C85 . 1.345(4) ?
C17 H17 . 1.0 ?
C17 C18 . 1.418(5) ?
F33 C86 . 1.343(3) ?
C22 H22C . 0.98 ?
C22 H22B . 0.98 ?
C22 H22A . 0.98 ?
F34 C87 . 1.349(3) ?
F35 C88 . 1.359(3) ?
C21 H21A . 0.98 ?
C21 H21B . 0.98 ?
C21 H21C . 0.98 ?
C23 H23C . 0.98 ?
C23 H23A . 0.98 ?
C23 H23B . 0.98 ?
F36 C90 . 1.350(3) ?
F37 C91 . 1.353(3) ?
C6 H6 . 1.0 ?
C6 C10 . 1.411(5) ?
C6 C7 . 1.408(5) ?
F38 C92 . 1.344(3) ?
F39 C93 . 1.350(3) ?
C9 H9 . 1.0 ?
C9 C10 . 1.435(5) ?
C9 C8 . 1.423(5) ?
C40 H40 . 1.0 ?
C40 C41 . 1.393(6) ?
F3 C50 . 1.348(3) ?
C10 H10 . 1.0 ?
C18 H18 . 1.0 ?
F40 C94 . 1.358(3) ?
C8 H8 . 1.0 ?
C8 C7 . 1.429(5) ?
C50 C51 . 1.370(5) ?
C50 C49 . 1.379(5) ?
C51 C52 . 1.388(4) ?
C51 F4 . 1.348(4) ?
C52 C47 . 1.389(4) ?
C53 C54 . 1.395(4) ?
C53 C58 . 1.390(4) ?
C54 C55 . 1.384(4) ?
C55 C56 . 1.381(5) ?
C56 C57 . 1.367(5) ?
C57 C58 . 1.388(4) ?
C59 C60 . 1.394(4) ?
C59 C64 . 1.390(4) ?
C60 C61 . 1.376(4) ?
C61 C62 . 1.379(4) ?
C62 C63 . 1.376(4) ?
C63 C64 . 1.380(4) ?
C65 C66 . 1.389(4) ?
C65 C70 . 1.398(4) ?
C66 C67 . 1.396(4) ?
C67 C68 . 1.377(5) ?
C68 C69 . 1.365(5) ?
C69 C70 . 1.385(4) ?
C71 C72 . 1.389(4) ?
C71 C76 . 1.395(4) ?
C72 C73 . 1.391(4) ?
C73 C74 . 1.369(5) ?
C74 C75 . 1.379(5) ?
C75 C76 . 1.379(4) ?
C77 C78 . 1.393(4) ?
C77 C82 . 1.394(4) ?
C78 C79 . 1.380(4) ?
C79 C80 . 1.383(5) ?
C80 C81 . 1.380(4) ?
C81 C82 . 1.386(4) ?
C83 C84 . 1.395(4) ?
C83 C88 . 1.391(4) ?
C84 C85 . 1.388(4) ?
C85 C86 . 1.377(5) ?
C86 C87 . 1.383(5) ?
C87 C88 . 1.379(4) ?
C89 C90 . 1.392(4) ?
C89 C94 . 1.392(4) ?
C90 C91 . 1.386(4) ?
C91 C92 . 1.370(5) ?
C92 C93 . 1.376(4) ?
C93 C94 . 1.379(4) ?
C49 C48 . 1.378(4) ?
C48 C47 . 1.395(4) ?
C5 H5 . 1.0 ?
C5 C4 . 1.432(4) ?
C5 C1 . 1.453(4) ?
C4 H4 . 1.0 ?
C4 C3 . 1.438(4) ?
C3 H3 . 1.0 ?
C3 C2 . 1.419(4) ?
C2 H2 . 1.0 ?
C2 C1 . 1.433(4) ?
C7 H7 . 1.0 ?
C41 H41 . 1.0 ?
